data_4513848
loop_
_publ_author_name
'Schuster, Christopher H.'
'Diao, Tianning'
'Pappas, Iraklis'
'Chirik, Paul J.'

_publ_section_title
;
 Bench-Stable, Substrate-Activated Cobalt Carboxylate Pre-Catalysts for
 Alkene Hydrosilylation with Tertiary Silanes
;
_journal_issue 4
_journal_name_full 'ACS Catalysis'
_journal_page_first 2632
_journal_paper_doi 10.1021/acscatal.6b00304
_journal_volume 6
_journal_year 2016
_chemical_formula_moiety 'C23 H33 Co N3 O4'
_chemical_formula_sum 'C23 H33 Co N3 O4'
_chemical_formula_weight 474.45
_chemical_name_systematic
;
 ?
;
_space_group_crystal_system monoclinic
_space_group_IT_number 14
_space_group_name_Hall '-P 2ybc'
_space_group_name_H-M_alt 'P 1 21/c 1'
_symmetry_space_group_name_Hall '-P 2ybc'
_symmetry_space_group_name_H-M 'P 1 21/c 1'
_atom_sites_solution_hydrogens geom
_audit_creation_method SHELXL-2014
_cell_angle_alpha 90
_cell_angle_beta 90.0826(17)
_cell_angle_gamma 90
_cell_formula_units_Z 4
_cell_length_a 8.9984(4)
_cell_length_b 21.6663(11)
_cell_length_c 12.2395(5)
_cell_measurement_reflns_used 9683
_cell_measurement_temperature 100(2)
_cell_measurement_theta_max 27.48
_cell_measurement_theta_min 2.45
_cell_volume 2386.24(19)
_computing_cell_refinement 'Bruker SAINT'
_computing_data_reduction 'Bruker SAINT'
_computing_molecular_graphics 'ORTEP 3 (Farraguia, 1997)'
_computing_structure_refinement 'SHELXL-2014 (Sheldrick, 2014)'
_computing_structure_solution 'SIR 92 (Giacavazzo, 1993)'
_diffrn_ambient_temperature 100(2)
_diffrn_measured_fraction_theta_full 0.999
_diffrn_measured_fraction_theta_max 0.995
_diffrn_measurement_device_type 'BRUKER APEX2 CCD'
_diffrn_measurement_method 'Phi and Omega Scans'
_diffrn_radiation_source 'fine-focus sealed tube'
_diffrn_radiation_type MoK\a
_diffrn_radiation_wavelength 0.71073
_diffrn_reflns_av_R_equivalents 0.0601
_diffrn_reflns_av_unetI/netI 0.0385
_diffrn_reflns_Laue_measured_fraction_full 0.999
_diffrn_reflns_Laue_measured_fraction_max 0.995
_diffrn_reflns_limit_h_max 11
_diffrn_reflns_limit_h_min -11
_diffrn_reflns_limit_k_max 28
_diffrn_reflns_limit_k_min -27
_diffrn_reflns_limit_l_max 13
_diffrn_reflns_limit_l_min -15
_diffrn_reflns_number 62427
_diffrn_reflns_point_group_measured_fraction_full 0.999
_diffrn_reflns_point_group_measured_fraction_max 0.995
_diffrn_reflns_theta_full 25.242
_diffrn_reflns_theta_max 27.590
_diffrn_reflns_theta_min 2.263
_exptl_absorpt_coefficient_mu 0.748
_exptl_absorpt_correction_T_max 0.7366
_exptl_absorpt_correction_T_min 0.6446
_exptl_absorpt_correction_type multi-scan
_exptl_absorpt_process_details 'SADABS V2008/1 (Bruker AXS)'
_exptl_crystal_colour grey
_exptl_crystal_density_diffrn 1.321
_exptl_crystal_description Columnar
_exptl_crystal_F_000 1004.0
_exptl_crystal_size_max 0.26
_exptl_crystal_size_mid 0.099
_exptl_crystal_size_min 0.086
_refine_diff_density_max 2.531
_refine_diff_density_min -0.896
_refine_diff_density_rms 0.247
_refine_ls_extinction_method none
_refine_ls_goodness_of_fit_ref 1.066
_refine_ls_hydrogen_treatment mixed
_refine_ls_matrix_type full
_refine_ls_number_parameters 296
_refine_ls_number_reflns 5493
_refine_ls_number_restraints 6
_refine_ls_restrained_S_all 1.075
_refine_ls_R_factor_all 0.0673
_refine_ls_R_factor_gt 0.0629
_refine_ls_shift/su_max 0.002
_refine_ls_shift/su_mean 0.000
_refine_ls_structure_factor_coef Fsqd
_refine_ls_weighting_details 'w=1/[\s^2^(Fo^2^)+(0.0943P)^2^+12.0359P] where P=(Fo^2^+2Fc^2^)/3'
_refine_ls_weighting_scheme calc
_refine_ls_wR_factor_gt 0.1927
_refine_ls_wR_factor_ref 0.1987
_reflns_Friedel_coverage 0.000
_reflns_number_gt 5210
_reflns_number_total 5493
_reflns_threshold_expression 'I > 2\s(I)'
_cod_data_source_file cs6b00304_si_002.cif
_cod_data_source_block cs2
_cod_depositor_comments 'Adding full bibliography for 4513848--4513849.cif.'
_cod_original_cell_volume 2386.241(304)
_cod_database_code 4513848
_shelx_space_group_comment
;
The symmetry employed for this shelxl refinement is uniquely defined
by the following loop, which should always be used as a source of
symmetry information in preference to the above space-group names.
They are only intended as comments.
;
_shelxl_version_number 2014-3

loop_
_space_group_symop_operation_xyz
'x, y, z'
'-x, y+1/2, -z+1/2'
'-x, -y, -z'
'x, -y-1/2, z-1/2'

loop_
_atom_site_label
_atom_site_type_symbol
_atom_site_fract_x
_atom_site_fract_y
_atom_site_fract_z
_atom_site_U_iso_or_equiv
_atom_site_adp_type
_atom_site_occupancy
_atom_site_site_symmetry_order
_atom_site_calc_flag
_atom_site_refinement_flags_posn
_atom_site_refinement_flags_adp
C1 C 0.8473(8) 0.9473(3) 0.9272(5) 0.0344(14) Uani 1 1 d . .
H1A H 0.915(4) 0.9567(6) 0.998(4) 0.041 Uiso 1 1 calc R U
H1B H 0.8628(11) 0.900(2) 0.9037(13) 0.041 Uiso 1 1 calc R U
C2 C 0.6856(7) 0.9604(4) 0.9506(5) 0.0427(18) Uani 1 1 d . .
H2A H 0.6751(11) 0.9739(10) 1.017(5) 0.051 Uiso 1 1 calc R U
H2B H 0.633(4) 0.927(2) 0.9435(7) 0.051 Uiso 1 1 calc R U
C3 C 0.6336(7) 1.0089(3) 0.8691(6) 0.0334(15) Uani 1 1 d . .
H3A H 0.566(5) 0.9952(9) 0.829(3) 0.040 Uiso 1 1 calc R U
H3B H 0.604(2) 1.041(2) 0.901(2) 0.040 Uiso 1 1 calc R U
C4 C 0.7733(6) 1.0209(2) 0.8053(4) 0.0180(10) Uani 1 1 d . .
C5 C 0.7898(5) 1.0627(2) 0.7118(4) 0.0162(9) Uani 1 1 d . .
C6 C 0.6860(6) 1.1052(2) 0.6720(5) 0.0205(10) Uani 1 1 d . .
H6 H 0.609(7) 1.1097(5) 0.701(3) 0.025 Uiso 1 1 calc R U
C7 C 0.7234(6) 1.1389(2) 0.5809(5) 0.0205(10) Uani 1 1 d . .
H7 H 0.657(5) 1.167(2) 0.553(2) 0.025 Uiso 1 1 calc R U
C8 C 0.8610(5) 1.1314(2) 0.5310(4) 0.0166(9) Uani 1 1 d . .
H8 H 0.883(2) 1.1517(18) 0.479(5) 0.020 Uiso 1 1 calc R U
C9 C 0.9590(5) 1.0883(2) 0.5733(4) 0.0150(9) Uani 1 1 d . .
C10 C 1.1098(5) 1.0733(2) 0.5357(4) 0.0150(9) Uani 1 1 d . .
C11 C 1.1885(6) 1.1007(3) 0.4400(4) 0.0198(10) Uani 1 1 d . .
H11A H 1.1881(6) 1.144(2) 0.4431(4) 0.024 Uiso 1 1 calc R U
H11B H 1.146(2) 1.0879(7) 0.375(3) 0.024 Uiso 1 1 calc R U
C12 C 1.3451(6) 1.0750(3) 0.4531(5) 0.0240(11) Uani 1 1 d . .
H12A H 1.415(4) 1.1081(16) 0.4764(12) 0.029 Uiso 1 1 calc R U
H12B H 1.3812(19) 1.0569(9) 0.383(3) 0.029 Uiso 1 1 calc R U
C13 C 1.3317(5) 1.0249(2) 0.5419(4) 0.0179(10) Uani 1 1 d . .
H13A H 1.3409(7) 0.984(2) 0.5099(16) 0.021 Uiso 1 1 calc R U
H13B H 1.409(4) 1.0300(3) 0.597(3) 0.021 Uiso 1 1 calc R U
C14 C 1.2458(5) 1.1215(2) 0.8021(4) 0.0160(9) Uani 1 1 d . .
C15 C 1.2405(6) 1.1917(2) 0.8323(5) 0.0217(10) Uani 1 1 d . .
C16 C 1.1084(7) 1.2063(3) 0.9035(5) 0.0307(13) Uani 1 1 d . .
H16A H 1.1080 1.2495 0.9206 0.046 Uiso 1 1 calc R U
H16B H 1.1144 1.1827 0.9698 0.046 Uiso 1 1 calc R U
H16C H 1.0187 1.1958 0.8653 0.046 Uiso 1 1 calc R U
C17 C 1.3825(7) 1.2097(3) 0.8919(6) 0.0376(15) Uani 1 1 d . .
H17A H 1.3876 1.2538 0.8982 0.056 Uiso 1 1 calc R U
H17B H 1.4669 1.1951 0.8515 0.056 Uiso 1 1 calc R U
H17C H 1.3827 1.1916 0.9634 0.056 Uiso 1 1 calc R U
C18 C 1.2298(7) 1.2257(3) 0.7229(5) 0.0349(15) Uani 1 1 d . .
H18A H 1.1354 1.2171 0.6897 0.052 Uiso 1 1 calc R U
H18B H 1.3081 1.2120 0.6755 0.052 Uiso 1 1 calc R U
H18C H 1.2391 1.2693 0.7350 0.052 Uiso 1 1 calc R U
C19 C 1.1973(5) 0.9048(2) 0.7859(5) 0.0205(10) Uani 1 1 d . .
C20 C 1.2644(7) 0.8421(3) 0.8187(5) 0.0287(13) Uani 1 1 d . .
C22 C 1.2736(11) 0.8395(4) 0.9441(6) 0.058(2) Uani 1 1 d . .
H22A H 1.1833 0.8554 0.9749 0.086 Uiso 1 1 calc R U
H22B H 1.3561 0.8639 0.9686 0.086 Uiso 1 1 calc R U
H22C H 1.2872 0.7975 0.9670 0.086 Uiso 1 1 calc R U
C23 C 1.4212(12) 0.8412(4) 0.7790(9) 0.079(4) Uani 1 1 d . .
H23A H 1.4801 0.8157 0.8262 0.119 Uiso 1 1 calc R U
H23B H 1.4603 0.8825 0.7791 0.119 Uiso 1 1 calc R U
H23C H 1.4241 0.8250 0.7060 0.119 Uiso 1 1 calc R U
Co1 Co 1.09262(7) 1.00820(3) 0.74696(6) 0.01588(18) Uani 1 1 d . .
N1 N 0.8877(6) 0.9897(2) 0.8352(4) 0.0224(9) Uani 1 1 d . .
N2 N 0.9221(5) 1.05540(18) 0.6628(3) 0.0144(8) Uani 1 1 d . .
N3 N 1.1835(5) 1.03342(19) 0.5900(3) 0.0146(8) Uani 1 1 d . .
O1 O 1.1005(4) 0.90712(17) 0.7110(3) 0.0214(7) Uani 1 1 d . .
O2 O 1.2434(5) 0.95332(18) 0.8319(4) 0.0305(10) Uani 1 1 d . .
O3 O 1.1253(4) 1.09161(16) 0.8171(3) 0.0177(7) Uani 1 1 d . .
O4 O 1.3594(4) 1.10039(19) 0.7612(4) 0.0305(9) Uani 1 1 d . .
C21 C 1.1727(13) 0.7914(4) 0.7796(10) 0.086(3) Uani 1 1 d . U
H21A H 1.1576 0.7956 0.7023 0.129 Uiso 1 1 calc R U
H21B H 1.0785 0.7923 0.8162 0.129 Uiso 1 1 calc R U
H21C H 1.2217 0.7530 0.7944 0.129 Uiso 1 1 calc R U

loop_
_atom_site_aniso_label
_atom_site_aniso_U_11
_atom_site_aniso_U_22
_atom_site_aniso_U_33
_atom_site_aniso_U_23
_atom_site_aniso_U_13
_atom_site_aniso_U_12
C1 0.035(3) 0.036(3) 0.032(3) 0.011(3) 0.017(3) 0.005(3)
C2 0.023(3) 0.082(6) 0.024(3) 0.016(3) 0.003(2) -0.018(3)
C3 0.021(3) 0.037(3) 0.042(4) -0.009(3) 0.019(3) -0.006(2)
C4 0.014(2) 0.023(2) 0.017(2) -0.0116(19) 0.0029(19) -0.0020(19)
C5 0.009(2) 0.019(2) 0.021(2) -0.0052(18) 0.0018(17) -0.0054(17)
C6 0.011(2) 0.022(2) 0.028(3) -0.010(2) 0.003(2) 0.0011(19)
C7 0.014(2) 0.018(2) 0.029(3) -0.004(2) -0.007(2) 0.0034(19)
C8 0.016(2) 0.014(2) 0.020(2) 0.0014(18) 0.0018(18) 0.0001(17)
C9 0.013(2) 0.012(2) 0.020(2) 0.0012(17) 0.0003(18) 0.0000(16)
C10 0.011(2) 0.016(2) 0.018(2) -0.0018(17) -0.0004(18) -0.0004(17)
C11 0.011(2) 0.026(3) 0.023(3) 0.006(2) 0.0047(19) 0.0003(19)
C12 0.009(2) 0.036(3) 0.027(3) 0.012(2) 0.004(2) -0.003(2)
C13 0.009(2) 0.021(2) 0.023(2) 0.001(2) 0.0021(19) 0.0044(18)
C14 0.009(2) 0.023(2) 0.015(2) 0.0010(19) -0.0003(17) 0.0013(18)
C15 0.016(2) 0.018(2) 0.031(3) -0.002(2) 0.001(2) -0.0055(19)
C16 0.031(3) 0.023(3) 0.038(3) -0.002(2) 0.011(3) 0.003(2)
C17 0.020(3) 0.038(3) 0.055(4) -0.008(3) -0.010(3) -0.008(3)
C18 0.033(3) 0.026(3) 0.046(4) 0.010(3) 0.006(3) -0.004(2)
C19 0.011(2) 0.019(2) 0.032(3) 0.0072(19) -0.0028(19) 0.0000(18)
C20 0.036(3) 0.017(2) 0.033(3) 0.011(2) -0.012(3) -0.004(2)
C22 0.061(5) 0.070(5) 0.042(4) 0.031(4) 0.006(4) 0.033(4)
C23 0.081(7) 0.055(5) 0.102(8) 0.027(5) 0.049(6) 0.053(5)
Co1 0.0124(3) 0.0178(3) 0.0175(3) 0.0018(3) 0.0013(4) 0.0013(2)
N1 0.022(2) 0.023(2) 0.021(2) 0.0023(17) 0.0068(18) -0.0011(19)
N2 0.0099(18) 0.0175(18) 0.0158(18) -0.0004(15) 0.0024(16) 0.0017(15)
N3 0.0100(18) 0.0162(19) 0.0174(19) 0.0000(16) 0.0021(15) 0.0024(14)
O1 0.0153(16) 0.0275(18) 0.0213(17) 0.0023(13) -0.0023(15) 0.0069(16)
O2 0.029(2) 0.0199(18) 0.043(2) 0.0048(17) -0.0192(19) -0.0023(16)
O3 0.0151(17) 0.0197(17) 0.0182(17) -0.0025(13) 0.0036(13) -0.0015(13)
O4 0.0109(15) 0.037(2) 0.043(2) -0.009(2) -0.0006(18) 0.0017(14)
C21 0.113(7) 0.039(4) 0.106(7) 0.024(4) -0.074(6) -0.023(4)

loop_
_atom_type_symbol
_atom_type_description
_atom_type_scat_dispersion_real
_atom_type_scat_dispersion_imag
_atom_type_scat_source
C C 0.0033 0.0016 'International Tables Vol C Tables 4.2.6.8 and 6.1.1.4'
Co Co 0.3494 0.9721 'International Tables Vol C Tables 4.2.6.8 and 6.1.1.4'
N N 0.0061 0.0033 'International Tables Vol C Tables 4.2.6.8 and 6.1.1.4'
O O 0.0106 0.0060 'International Tables Vol C Tables 4.2.6.8 and 6.1.1.4'
H H 0.0000 0.0000 'International Tables Vol C Tables 4.2.6.8 and 6.1.1.4'

loop_
_geom_angle_atom_site_label_1
_geom_angle_atom_site_label_2
_geom_angle_atom_site_label_3
_geom_angle
N1 C1 C2 105.2(5)
C1 C2 C3 107.5(5)
C4 C3 C2 101.7(5)
N1 C4 C5 117.7(5)
N1 C4 C3 115.6(5)
C5 C4 C3 126.6(5)
N2 C5 C6 120.9(5)
N2 C5 C4 111.4(4)
C6 C5 C4 127.6(5)
C7 C6 C5 117.9(5)
C6 C7 C8 120.9(5)
C9 C8 C7 118.8(5)
N2 C9 C8 120.2(5)
N2 C9 C10 111.4(4)
C8 C9 C10 128.3(5)
N3 C10 C9 117.8(4)
N3 C10 C11 115.5(4)
C9 C10 C11 126.7(4)
C10 C11 C12 102.3(4)
C11 C12 C13 104.9(4)
N3 C13 C12 105.4(4)
O4 C14 O3 125.4(5)
O4 C14 C15 118.9(4)
O3 C14 C15 115.6(4)
C16 C15 C18 110.8(5)
C16 C15 C17 109.4(5)
C18 C15 C17 110.4(5)
C16 C15 C14 111.3(4)
C18 C15 C14 105.2(4)
C17 C15 C14 109.7(5)
O2 C19 O1 121.1(5)
O2 C19 C20 119.3(5)
O1 C19 C20 119.6(5)
O2 C19 Co1 57.2(3)
O1 C19 Co1 64.1(3)
C20 C19 Co1 175.8(4)
C21 C20 C23 114.8(9)
C21 C20 C19 111.0(6)
C23 C20 C19 107.3(5)
C21 C20 C22 109.3(7)
C23 C20 C22 105.9(7)
C19 C20 C22 108.3(6)
O3 Co1 O2 101.76(16)
O3 Co1 N2 83.09(15)
O2 Co1 N2 173.40(16)
O3 Co1 N3 95.53(15)
O2 Co1 N3 110.00(18)
N2 Co1 N3 73.66(16)
O3 Co1 N1 94.42(16)
O2 Co1 N1 101.50(19)
N2 Co1 N1 73.47(17)
N3 Co1 N1 144.13(18)
O3 Co1 O1 162.69(14)
O2 Co1 O1 61.18(15)
N2 Co1 O1 113.68(15)
N3 Co1 O1 93.49(15)
N1 Co1 O1 86.81(16)
O3 Co1 C19 132.19(17)
O2 Co1 C19 30.63(17)
N2 Co1 C19 143.92(17)
N3 Co1 C19 104.84(17)
N1 Co1 C19 93.45(17)
O1 Co1 C19 30.61(16)
C4 N1 C1 110.0(5)
C4 N1 Co1 116.2(4)
C1 N1 Co1 133.8(4)
C5 N2 C9 121.3(4)
C5 N2 Co1 118.9(3)
C9 N2 Co1 118.2(3)
C10 N3 C13 110.4(4)
C10 N3 Co1 116.0(3)
C13 N3 Co1 132.0(3)
C19 O1 Co1 85.3(3)
C19 O2 Co1 92.2(3)
C14 O3 Co1 121.0(3)

loop_
_geom_bond_atom_site_label_1
_geom_bond_atom_site_label_2
_geom_bond_distance
C1 N1 1.498(7)
C1 C2 1.510(9)
C2 C3 1.524(10)
C3 C4 1.502(7)
C4 N1 1.285(7)
C4 C5 1.468(7)
C5 N2 1.342(6)
C5 C6 1.400(7)
C6 C7 1.374(8)
C7 C8 1.390(7)
C8 C9 1.386(7)
C9 N2 1.348(6)
C9 C10 1.469(7)
C10 N3 1.276(6)
C10 C11 1.491(7)
C11 C12 1.524(7)
C12 C13 1.542(7)
C13 N3 1.469(6)
C14 O4 1.226(6)
C14 O3 1.276(6)
C14 C15 1.568(7)
C15 C16 1.506(8)
C15 C18 1.531(8)
C15 C17 1.522(8)
C19 O2 1.263(7)
C19 O1 1.265(6)
C19 C20 1.539(7)
C19 Co1 2.476(5)
C20 C21 1.454(10)
C20 C23 1.492(11)
C20 C22 1.539(9)
Co1 O3 2.022(4)
Co1 O2 2.082(4)
Co1 N2 2.112(4)
Co1 N3 2.158(4)
Co1 N1 2.174(5)
Co1 O1 2.235(4)

loop_
_geom_torsion_atom_site_label_1
_geom_torsion_atom_site_label_2
_geom_torsion_atom_site_label_3
_geom_torsion_atom_site_label_4
_geom_torsion
N1 C1 C2 C3 1.7(8)
C1 C2 C3 C4 -1.0(7)
C2 C3 C4 N1 -0.3(7)
C2 C3 C4 C5 177.7(5)
N1 C4 C5 N2 7.9(6)
C3 C4 C5 N2 -170.1(5)
N1 C4 C5 C6 -173.2(5)
C3 C4 C5 C6 8.9(8)
N2 C5 C6 C7 0.5(7)
C4 C5 C6 C7 -178.4(5)
C5 C6 C7 C8 -0.9(8)
C6 C7 C8 C9 1.4(8)
C7 C8 C9 N2 -1.6(7)
C7 C8 C9 C10 -178.9(5)
N2 C9 C10 N3 -0.4(6)
C8 C9 C10 N3 177.1(5)
N2 C9 C10 C11 -179.5(5)
C8 C9 C10 C11 -2.1(8)
N3 C10 C11 C12 -7.6(6)
C9 C10 C11 C12 171.6(5)
C10 C11 C12 C13 11.3(6)
C11 C12 C13 N3 -11.7(6)
O4 C14 C15 C16 -167.3(5)
O3 C14 C15 C16 16.6(7)
O4 C14 C15 C18 72.7(6)
O3 C14 C15 C18 -103.5(5)
O4 C14 C15 C17 -46.1(7)
O3 C14 C15 C17 137.8(5)
O2 C19 C20 C21 165.0(8)
O1 C19 C20 C21 -17.3(9)
O2 C19 C20 C23 -68.9(8)
O1 C19 C20 C23 108.9(7)
O2 C19 C20 C22 45.0(8)
O1 C19 C20 C22 -137.3(6)
C5 C4 N1 C1 -176.8(5)
C3 C4 N1 C1 1.4(7)
C5 C4 N1 Co1 3.5(6)
C3 C4 N1 Co1 -178.4(4)
C2 C1 N1 C4 -1.9(7)
C2 C1 N1 Co1 177.8(5)
C6 C5 N2 C9 -0.7(7)
C4 C5 N2 C9 178.4(4)
C6 C5 N2 Co1 164.9(4)
C4 C5 N2 Co1 -16.1(5)
C8 C9 N2 C5 1.2(7)
C10 C9 N2 C5 178.9(4)
C8 C9 N2 Co1 -164.4(4)
C10 C9 N2 Co1 13.3(5)
C9 C10 N3 C13 -179.2(4)
C11 C10 N3 C13 0.0(6)
C9 C10 N3 Co1 -12.1(6)
C11 C10 N3 Co1 167.1(3)
C12 C13 N3 C10 7.6(6)
C12 C13 N3 Co1 -156.8(4)
O2 C19 O1 Co1 -4.6(5)
C20 C19 O1 Co1 177.8(5)
O1 C19 O2 Co1 4.9(6)
C20 C19 O2 Co1 -177.4(5)
O4 C14 O3 Co1 -12.3(7)
C15 C14 O3 Co1 163.6(3)
